data_4129492
loop_
_publ_author_name
'Kamitani, Masahiro'
'Pinter, Balazs'
'Searles, Keith'
'Crestani, Marco G.'
'Hickey, Anne'
'Manor, Brian C.'
'Carroll, Patrick J.'
'Mindiola, Daniel J.'

_publ_section_title
;
 Phosphinoalkylidene and -alkylidyne Complexes of Titanium: Intermolecular
 C-H Bond Activation and Dehydrogenation Reactions.
;
_journal_issue 37
_journal_name_full 'Journal of the American Chemical Society'
_journal_page_first 11872
_journal_page_last 11875
_journal_paper_doi 10.1021/jacs.5b06973
_journal_volume 137
_journal_year 2015
_chemical_formula_sum 'C45 H56 N P3 Ti'
_chemical_formula_weight 751.72
_space_group_IT_number 2
_space_group_name_Hall '-P 1'
_space_group_name_H-M_alt 'P -1'
_symmetry_cell_setting triclinic
_symmetry_Int_Tables_number 2
_symmetry_space_group_name_H-M 'P -1'
_atom_sites_solution_hydrogens geom
_atom_sites_solution_primary direct
_audit_creation_method SHELXL-97
_cell_angle_alpha 81.128(2)
_cell_angle_beta 85.617(2)
_cell_angle_gamma 85.953(2)
_cell_formula_units_Z 2
_cell_length_a 9.2945(2)
_cell_length_b 10.7341(3)
_cell_length_c 20.5843(5)
_cell_measurement_temperature 100(1)
_cell_volume 2019.55(9)
_computing_data_collection 'Bruker APEX2'
_computing_data_reduction 'Bruker SAINT'
_computing_structure_refinement 'SHELXL-97 (Sheldrick, 2008)'
_computing_structure_solution 'SHELXS-97 (Sheldrick, 2008)'
_diffrn_ambient_temperature 100(1)
_diffrn_measured_fraction_theta_full 0.971
_diffrn_measured_fraction_theta_max 0.971
_diffrn_measurement_device 'CCD Area Detector'
_diffrn_measurement_device_type 'Bruker APEXII'
_diffrn_measurement_method 'phi and omega scans'
_diffrn_radiation_monochromator graphite
_diffrn_radiation_source 'sealed tube'
_diffrn_radiation_type MoK\a
_diffrn_radiation_wavelength 0.71073
_diffrn_reflns_av_R_equivalents 0.0624
_diffrn_reflns_av_sigmaI/netI 0.0727
_diffrn_reflns_limit_h_max 12
_diffrn_reflns_limit_h_min -12
_diffrn_reflns_limit_k_max 13
_diffrn_reflns_limit_k_min -13
_diffrn_reflns_limit_l_max 26
_diffrn_reflns_limit_l_min -26
_diffrn_reflns_number 40356
_diffrn_reflns_theta_full 27.62
_diffrn_reflns_theta_max 27.62
_diffrn_reflns_theta_min 1.00
_exptl_absorpt_coefficient_mu 0.363
_exptl_absorpt_correction_T_max 0.7456
_exptl_absorpt_correction_T_min 0.7012
_exptl_absorpt_correction_type multi-scan
_exptl_absorpt_process_details '(SADABS; Sheldrick, 2007)'
_exptl_crystal_density_diffrn 1.236
_exptl_crystal_density_method 'not measured'
_exptl_crystal_description plate
_exptl_crystal_F_000 800
_exptl_crystal_size_max 0.28
_exptl_crystal_size_mid 0.12
_exptl_crystal_size_min 0.02
_refine_diff_density_max 0.504
_refine_diff_density_min -0.474
_refine_diff_density_rms 0.081
_refine_ls_extinction_method none
_refine_ls_goodness_of_fit_ref 1.027
_refine_ls_hydrogen_treatment mixed
_refine_ls_matrix_type full
_refine_ls_number_parameters 466
_refine_ls_number_reflns 9112
_refine_ls_number_restraints 0
_refine_ls_restrained_S_all 1.027
_refine_ls_R_factor_all 0.0923
_refine_ls_R_factor_gt 0.0520
_refine_ls_shift/su_max 0.001
_refine_ls_shift/su_mean 0.000
_refine_ls_structure_factor_coef Fsqd
_refine_ls_weighting_details 'calc w=1/[\s^2^(Fo^2^)+(0.0548P)^2^+2.2338P] where P=(Fo^2^+2Fc^2^)/3'
_refine_ls_weighting_scheme calc
_refine_ls_wR_factor_gt 0.1151
_refine_ls_wR_factor_ref 0.1332
_reflns_number_gt 6312
_reflns_number_total 9112
_reflns_threshold_expression >2sigma(I)
_cod_data_source_file ja5b06973_si_002.cif
_cod_data_source_block shelxl
_cod_depositor_comments
;
The following automatic conversions were performed:

data name '_atom_site_symetry_multiplicity' was replaced with
'_atom_site_symmetry_multiplicity' as specified in the replacement
file
'/home/saulius/struct/COD-crude-data/automatic-downloads/DataCite-retrospective/ACS/depositions/lib/lists/replacement-tags.lst'.

Automatic conversion script
Id: cif_correct_tags 6909 2019-04-08 15:41:33Z antanas 
;
_cod_original_sg_symbol_H-M 'P -1       '
_cod_database_code 4129492

loop_
_symmetry_equiv_pos_as_xyz
'x, y, z'
'-x, -y, -z'

loop_
_atom_site_label
_atom_site_type_symbol
_atom_site_fract_x
_atom_site_fract_y
_atom_site_fract_z
_atom_site_U_iso_or_equiv
_atom_site_adp_type
_atom_site_occupancy
_atom_site_symmetry_multiplicity
_atom_site_calc_flag
_atom_site_refinement_flags
Ti1 Ti 0.54045(5) 0.17709(5) 0.24205(2) 0.01337(13) Uani 1 1 d .
P1 P 0.34929(8) 0.36556(7) 0.25654(3) 0.01278(16) Uani 1 1 d .
P2 P 0.67072(8) 0.02948(6) 0.16497(3) 0.01283(16) Uani 1 1 d .
P3 P 0.65486(8) 0.21523(7) 0.34259(4) 0.02000(18) Uani 1 1 d .
N1 N 0.4753(2) 0.2475(2) 0.14746(10) 0.0126(5) Uani 1 1 d .
C1 C 0.3342(3) 0.3000(2) 0.13526(13) 0.0125(5) Uani 1 1 d .
C2 C 0.2543(3) 0.3606(2) 0.18342(13) 0.0130(6) Uani 1 1 d .
C3 C 0.1138(3) 0.4086(3) 0.17339(13) 0.0155(6) Uani 1 1 d .
H3 H 0.0632 0.4490 0.2057 0.021 Uiso 1 1 calc R
C4 C 0.0459(3) 0.3984(3) 0.11673(13) 0.0161(6) Uani 1 1 d .
C5 C 0.1251(3) 0.3375(3) 0.06982(13) 0.0158(6) Uani 1 1 d .
H5 H 0.0825 0.3289 0.0314 0.021 Uiso 1 1 calc R
C6 C 0.2652(3) 0.2892(3) 0.07819(13) 0.0161(6) Uani 1 1 d .
H6 H 0.3147 0.2490 0.0455 0.021 Uiso 1 1 calc R
C7 C -0.1078(3) 0.4480(3) 0.10790(15) 0.0219(7) Uani 1 1 d .
H7a H -0.1186 0.4815 0.0624 0.033 Uiso 1 1 calc R
H7b H -0.1317 0.5135 0.1345 0.033 Uiso 1 1 calc R
H7c H -0.1714 0.3806 0.1212 0.033 Uiso 1 1 calc R
C8 C 0.4235(3) 0.5244(3) 0.24284(14) 0.0179(6) Uani 1 1 d .
H8 H 0.4650 0.5357 0.2837 0.024 Uiso 1 1 calc R
C9 C 0.5461(3) 0.5308(3) 0.18893(15) 0.0230(7) Uani 1 1 d .
H9a H 0.5080 0.5248 0.1475 0.035 Uiso 1 1 calc R
H9b H 0.6164 0.4622 0.1995 0.035 Uiso 1 1 calc R
H9c H 0.5910 0.6096 0.1858 0.035 Uiso 1 1 calc R
C10 C 0.3105(3) 0.6322(3) 0.22736(17) 0.0280(7) Uani 1 1 d .
H10a H 0.3548 0.7113 0.2239 0.042 Uiso 1 1 calc R
H10b H 0.2350 0.6274 0.2620 0.042 Uiso 1 1 calc R
H10c H 0.2705 0.6260 0.1864 0.042 Uiso 1 1 calc R
C11 C 0.2053(3) 0.3759(3) 0.32300(14) 0.0196(6) Uani 1 1 d .
H11 H 0.1404 0.4495 0.3089 0.026 Uiso 1 1 calc R
C12 C 0.1157(3) 0.2603(3) 0.33477(14) 0.0223(7) Uani 1 1 d .
H12a H 0.1753 0.1871 0.3510 0.034 Uiso 1 1 calc R
H12b H 0.0783 0.2483 0.2941 0.034 Uiso 1 1 calc R
H12c H 0.0369 0.2725 0.3666 0.034 Uiso 1 1 calc R
C13 C 0.2682(4) 0.3975(3) 0.38603(15) 0.0303(8) Uani 1 1 d .
H13a H 0.1914 0.4059 0.4193 0.045 Uiso 1 1 calc R
H13b H 0.3200 0.4732 0.3777 0.045 Uiso 1 1 calc R
H13c H 0.3330 0.3270 0.4009 0.045 Uiso 1 1 calc R
C14 C 0.5752(3) 0.2471(2) 0.09227(12) 0.0125(6) Uani 1 1 d .
C15 C 0.6832(3) 0.1481(2) 0.09193(13) 0.0136(6) Uani 1 1 d .
C16 C 0.7874(3) 0.1486(3) 0.03963(13) 0.0148(6) Uani 1 1 d .
H16 H 0.8578 0.0825 0.0406 0.020 Uiso 1 1 calc R
C17 C 0.7897(3) 0.2451(3) -0.01410(13) 0.0158(6) Uani 1 1 d .
C18 C 0.6840(3) 0.3421(3) -0.01342(13) 0.0160(6) Uani 1 1 d .
H18 H 0.6835 0.4083 -0.0484 0.021 Uiso 1 1 calc R
C19 C 0.5786(3) 0.3438(3) 0.03800(13) 0.0149(6) Uani 1 1 d .
H19 H 0.5087 0.4104 0.0365 0.020 Uiso 1 1 calc R
C20 C 0.9039(3) 0.2429(3) -0.06967(14) 0.0199(6) Uani 1 1 d .
H20a H 0.8716 0.1978 -0.1021 0.030 Uiso 1 1 calc R
H20b H 0.9915 0.2016 -0.0530 0.030 Uiso 1 1 calc R
H20c H 0.9217 0.3279 -0.0894 0.030 Uiso 1 1 calc R
C21 C 0.8541(3) -0.0488(3) 0.17050(14) 0.0169(6) Uani 1 1 d .
H21 H 0.8792 -0.0817 0.1290 0.022 Uiso 1 1 calc R
C22 C 0.9709(3) 0.0398(3) 0.17886(15) 0.0214(6) Uani 1 1 d .
H22a H 0.9568 0.0652 0.2217 0.032 Uiso 1 1 calc R
H22b H 0.9648 0.1131 0.1457 0.032 Uiso 1 1 calc R
H22c H 1.0644 -0.0032 0.1744 0.032 Uiso 1 1 calc R
C23 C 0.8535(3) -0.1617(3) 0.22562(15) 0.0248(7) Uani 1 1 d .
H23a H 0.9476 -0.2049 0.2262 0.037 Uiso 1 1 calc R
H23b H 0.7833 -0.2185 0.2181 0.037 Uiso 1 1 calc R
H23c H 0.8294 -0.1328 0.2672 0.037 Uiso 1 1 calc R
C24 C 0.5652(3) -0.0935(3) 0.13904(13) 0.0160(6) Uani 1 1 d .
H24 H 0.5456 -0.1562 0.1781 0.021 Uiso 1 1 calc R
C25 C 0.4193(3) -0.0373(3) 0.11542(15) 0.0222(7) Uani 1 1 d .
H25a H 0.4344 0.0221 0.0759 0.033 Uiso 1 1 calc R
H25b H 0.3687 0.0051 0.1490 0.033 Uiso 1 1 calc R
H25c H 0.3630 -0.1036 0.1065 0.033 Uiso 1 1 calc R
C26 C 0.6438(3) -0.1638(3) 0.08631(15) 0.0232(7) Uani 1 1 d .
H26a H 0.5801 -0.2204 0.0730 0.035 Uiso 1 1 calc R
H26b H 0.7273 -0.2111 0.1039 0.035 Uiso 1 1 calc R
H26c H 0.6735 -0.1040 0.0489 0.035 Uiso 1 1 calc R
C27 C 0.6942(3) 0.3615(3) 0.37170(15) 0.0261(7) Uani 1 1 d .
C28 C 0.7710(4) 0.4528(3) 0.33132(17) 0.0321(8) Uani 1 1 d .
H28 H 0.8000 0.4408 0.2884 0.043 Uiso 1 1 calc R
C29 C 0.8057(4) 0.5619(3) 0.35358(19) 0.0437(10) Uani 1 1 d .
H29 H 0.8589 0.6210 0.3257 0.058 Uiso 1 1 calc R
C30 C 0.7625(5) 0.5835(4) 0.4161(2) 0.0507(11) Uani 1 1 d .
H30 H 0.7874 0.6558 0.4313 0.067 Uiso 1 1 calc R
C31 C 0.6817(6) 0.4964(5) 0.4559(2) 0.0646(13) Uani 1 1 d .
H31 H 0.6488 0.5115 0.4980 0.086 Uiso 1 1 calc R
C32 C 0.6483(5) 0.3861(4) 0.43454(19) 0.0516(11) Uani 1 1 d .
H32 H 0.5944 0.3278 0.4627 0.069 Uiso 1 1 calc R
C33 C 0.7386(3) 0.0938(3) 0.40320(14) 0.0222(7) Uani 1 1 d .
C34 C 0.6708(4) 0.0622(3) 0.46575(16) 0.0349(8) Uani 1 1 d .
H34 H 0.5853 0.1061 0.4775 0.046 Uiso 1 1 calc R
C35 C 0.7294(4) -0.0342(4) 0.51069(17) 0.0391(9) Uani 1 1 d .
H35 H 0.6848 -0.0532 0.5527 0.052 Uiso 1 1 calc R
C36 C 0.8538(4) -0.1014(3) 0.49281(16) 0.0345(8) Uani 1 1 d .
H36 H 0.8924 -0.1670 0.5226 0.046 Uiso 1 1 calc R
C37 C 0.9211(4) -0.0719(3) 0.43128(16) 0.0311(8) Uani 1 1 d .
H37 H 1.0055 -0.1172 0.4195 0.041 Uiso 1 1 calc R
C38 C 0.8636(3) 0.0256(3) 0.38652(15) 0.0243(7) Uani 1 1 d .
H38 H 0.9098 0.0450 0.3449 0.032 Uiso 1 1 calc R
C39 C 0.4473(3) 0.0109(3) 0.29606(13) 0.0191(6) Uani 1 1 d .
C40 C 0.5091(3) -0.0894(3) 0.33962(15) 0.0254(7) Uani 1 1 d .
H40 H 0.6052 -0.0870 0.3488 0.034 Uiso 1 1 calc R
C41 C 0.4325(4) -0.1913(3) 0.36920(15) 0.0279(7) Uani 1 1 d .
H41 H 0.4776 -0.2560 0.3972 0.037 Uiso 1 1 calc R
C42 C 0.2899(4) -0.1971(3) 0.35730(16) 0.0304(8) Uani 1 1 d .
H42 H 0.2374 -0.2642 0.3783 0.040 Uiso 1 1 calc R
C43 C 0.2249(3) -0.1022(3) 0.31375(16) 0.0279(7) Uani 1 1 d .
H43 H 0.1290 -0.1061 0.3047 0.037 Uiso 1 1 calc R
C44 C 0.3036(3) -0.0014(3) 0.28368(14) 0.0224(7) Uani 1 1 d .
H44 H 0.2588 0.0607 0.2540 0.030 Uiso 1 1 calc R
C45 C 0.7287(3) 0.2161(3) 0.26299(14) 0.0185(6) Uani 1 1 d .
H45 H 0.823(4) 0.233(4) 0.2479(19) 0.049(11) Uiso 1 1 d .

loop_
_atom_site_aniso_label
_atom_site_aniso_U_11
_atom_site_aniso_U_22
_atom_site_aniso_U_33
_atom_site_aniso_U_23
_atom_site_aniso_U_13
_atom_site_aniso_U_12
Ti1 0.0162(3) 0.0135(3) 0.0103(2) -0.00140(18) -0.00181(19) -0.0001(2)
P1 0.0148(4) 0.0139(3) 0.0099(3) -0.0025(3) -0.0010(3) -0.0004(3)
P2 0.0139(4) 0.0112(3) 0.0133(3) -0.0016(3) -0.0007(3) -0.0009(3)
P3 0.0234(4) 0.0223(4) 0.0148(4) -0.0021(3) -0.0046(3) -0.0030(3)
N1 0.0143(12) 0.0129(11) 0.0107(11) -0.0023(9) -0.0006(9) 0.0001(9)
C1 0.0132(13) 0.0118(13) 0.0114(13) 0.0005(10) 0.0003(10) -0.0001(11)
C2 0.0159(14) 0.0116(13) 0.0113(13) 0.0003(10) -0.0024(11) -0.0017(11)
C3 0.0171(14) 0.0158(14) 0.0136(13) -0.0036(11) 0.0026(11) -0.0023(12)
C4 0.0131(14) 0.0153(14) 0.0192(14) 0.0013(11) -0.0010(11) -0.0043(11)
C5 0.0160(14) 0.0198(14) 0.0120(13) 0.0005(11) -0.0056(11) -0.0052(12)
C6 0.0196(15) 0.0189(14) 0.0107(13) -0.0053(11) 0.0010(11) -0.0029(12)
C7 0.0176(15) 0.0239(16) 0.0237(16) 0.0002(12) -0.0041(12) -0.0023(13)
C8 0.0205(15) 0.0168(14) 0.0179(14) -0.0059(11) -0.0037(12) -0.0023(12)
C9 0.0247(16) 0.0158(15) 0.0281(16) -0.0017(12) 0.0013(13) -0.0041(13)
C10 0.0289(18) 0.0156(15) 0.0388(19) -0.0021(13) -0.0005(15) -0.0019(13)
C11 0.0219(16) 0.0197(15) 0.0165(14) -0.0030(11) 0.0020(12) 0.0015(13)
C12 0.0214(16) 0.0288(17) 0.0153(14) 0.0004(12) 0.0034(12) -0.0036(13)
C13 0.040(2) 0.0349(19) 0.0175(16) -0.0086(14) 0.0036(14) -0.0093(16)
C14 0.0132(13) 0.0155(14) 0.0096(12) -0.0034(10) -0.0005(10) -0.0032(11)
C15 0.0162(14) 0.0121(13) 0.0137(13) -0.0036(10) -0.0028(11) -0.0030(11)
C16 0.0134(14) 0.0147(14) 0.0173(14) -0.0061(11) -0.0002(11) -0.0010(11)
C17 0.0158(14) 0.0190(14) 0.0143(13) -0.0048(11) -0.0013(11) -0.0058(12)
C18 0.0202(15) 0.0153(14) 0.0118(13) 0.0008(11) 0.0002(11) -0.0036(12)
C19 0.0146(14) 0.0143(14) 0.0149(13) -0.0004(11) -0.0016(11) 0.0017(11)
C20 0.0202(15) 0.0228(15) 0.0166(14) -0.0030(12) 0.0021(12) -0.0031(13)
C21 0.0150(14) 0.0145(14) 0.0211(15) -0.0037(11) -0.0011(11) 0.0021(11)
C22 0.0149(15) 0.0239(16) 0.0254(16) -0.0035(13) -0.0038(12) 0.0020(12)
C23 0.0241(17) 0.0208(16) 0.0273(17) 0.0045(13) -0.0070(13) 0.0029(13)
C24 0.0189(15) 0.0140(14) 0.0152(14) -0.0028(11) 0.0022(11) -0.0053(12)
C25 0.0226(16) 0.0221(16) 0.0239(16) -0.0053(12) -0.0053(13) -0.0074(13)
C26 0.0288(17) 0.0189(15) 0.0240(16) -0.0089(12) 0.0012(13) -0.0061(13)
C27 0.0291(17) 0.0293(17) 0.0227(16) -0.0106(13) -0.0078(13) -0.0003(14)
C28 0.043(2) 0.0250(17) 0.0296(18) -0.0045(14) -0.0100(15) -0.0024(15)
C29 0.063(3) 0.0231(18) 0.046(2) -0.0002(16) -0.021(2) -0.0058(18)
C30 0.069(3) 0.035(2) 0.054(3) -0.0192(19) -0.018(2) -0.009(2)
C31 0.092(4) 0.071(3) 0.041(2) -0.034(2) -0.002(2) -0.022(3)
C32 0.072(3) 0.055(3) 0.033(2) -0.0168(19) 0.002(2) -0.027(2)
C33 0.0229(16) 0.0268(16) 0.0171(15) -0.0003(12) -0.0045(12) -0.0071(13)
C34 0.0284(19) 0.048(2) 0.0239(17) 0.0044(15) 0.0011(14) 0.0041(16)
C35 0.037(2) 0.054(2) 0.0208(17) 0.0093(16) -0.0024(15) 0.0011(18)
C36 0.039(2) 0.0349(19) 0.0257(18) 0.0099(15) -0.0089(15) -0.0027(16)
C37 0.0312(19) 0.0313(19) 0.0294(18) -0.0009(14) -0.0028(15) 0.0004(15)
C38 0.0266(17) 0.0273(17) 0.0184(15) 0.0003(12) -0.0022(13) -0.0055(14)
C39 0.0229(16) 0.0206(15) 0.0145(14) -0.0043(11) 0.0007(12) -0.0033(13)
C40 0.0265(17) 0.0256(17) 0.0237(16) -0.0010(13) -0.0027(13) -0.0035(14)
C41 0.0346(19) 0.0227(16) 0.0239(16) 0.0041(13) -0.0037(14) 0.0006(14)
C42 0.037(2) 0.0244(17) 0.0288(18) 0.0008(14) 0.0066(15) -0.0103(15)
C43 0.0204(16) 0.0303(18) 0.0333(18) -0.0059(14) 0.0027(14) -0.0061(14)
C44 0.0251(17) 0.0202(15) 0.0214(16) -0.0030(12) -0.0010(13) 0.0011(13)
C45 0.0202(16) 0.0179(15) 0.0177(15) -0.0020(11) -0.0029(12) -0.0025(13)

loop_
_atom_type_symbol
_atom_type_description
_atom_type_scat_dispersion_real
_atom_type_scat_dispersion_imag
_atom_type_scat_source
C C 0.0033 0.0016 'International Tables Vol C Tables 4.2.6.8 and 6.1.1.4'
H H 0.0000 0.0000 'International Tables Vol C Tables 4.2.6.8 and 6.1.1.4'
N N 0.0061 0.0033 'International Tables Vol C Tables 4.2.6.8 and 6.1.1.4'
P P 0.1023 0.0942 'International Tables Vol C Tables 4.2.6.8 and 6.1.1.4'
Ti Ti 0.2776 0.4457 'International Tables Vol C Tables 4.2.6.8 and 6.1.1.4'

loop_
_geom_angle_atom_site_label_1
_geom_angle_atom_site_label_2
_geom_angle_atom_site_label_3
_geom_angle
C45 Ti1 N1 117.54(10)
C45 Ti1 C39 118.21(11)
N1 Ti1 C39 119.45(10)
C45 Ti1 P3 43.59(9)
N1 Ti1 P3 148.45(7)
C39 Ti1 P3 90.58(8)
C45 Ti1 P2 87.34(9)
N1 Ti1 P2 74.23(6)
C39 Ti1 P2 86.60(8)
P3 Ti1 P2 120.39(3)
C45 Ti1 P1 110.82(9)
N1 Ti1 P1 74.00(6)
C39 Ti1 P1 105.81(8)
P3 Ti1 P1 89.44(3)
P2 Ti1 P1 148.00(3)
C2 P1 C11 104.88(13)
C2 P1 C8 104.42(12)
C11 P1 C8 103.80(13)
C2 P1 Ti1 97.28(9)
C11 P1 Ti1 128.34(10)
C8 P1 Ti1 115.02(9)
C15 P2 C21 105.08(13)
C15 P2 C24 103.37(12)
C21 P2 C24 102.66(13)
C15 P2 Ti1 96.20(9)
C21 P2 Ti1 127.76(10)
C24 P2 Ti1 118.10(9)
C45 P3 C27 109.38(14)
C45 P3 C33 113.96(15)
C27 P3 C33 102.19(14)
C45 P3 Ti1 50.17(10)
C27 P3 Ti1 131.66(10)
C33 P3 Ti1 125.91(10)
C14 N1 C1 116.8(2)
C14 N1 Ti1 120.00(16)
C1 N1 Ti1 123.19(16)
C6 C1 C2 117.3(2)
C6 C1 N1 123.2(2)
C2 C1 N1 119.4(2)
C3 C2 C1 120.3(2)
C3 C2 P1 125.4(2)
C1 C2 P1 114.33(19)
C2 C3 C4 122.3(3)
C2 C3 H3 118.8
C4 C3 H3 118.8
C5 C4 C3 116.9(2)
C5 C4 C7 121.7(2)
C3 C4 C7 121.3(3)
C6 C5 C4 122.1(2)
C6 C5 H5 118.9
C4 C5 H5 118.9
C5 C6 C1 121.0(3)
C5 C6 H6 119.5
C1 C6 H6 119.5
C4 C7 H7A 109.5
C4 C7 H7B 109.5
H7A C7 H7B 109.5
C4 C7 H7C 109.5
H7A C7 H7C 109.5
H7B C7 H7C 109.5
C10 C8 C9 110.6(2)
C10 C8 P1 113.84(19)
C9 C8 P1 110.22(19)
C10 C8 H8 107.3
C9 C8 H8 107.3
P1 C8 H8 107.3
C8 C9 H9A 109.5
C8 C9 H9B 109.5
H9A C9 H9B 109.5
C8 C9 H9C 109.5
H9A C9 H9C 109.5
H9B C9 H9C 109.5
C8 C10 H10A 109.5
C8 C10 H10B 109.5
H10A C10 H10B 109.5
C8 C10 H10C 109.5
H10A C10 H10C 109.5
H10B C10 H10C 109.5
C13 C11 C12 111.2(2)
C13 C11 P1 110.9(2)
C12 C11 P1 111.9(2)
C13 C11 H11 107.5
C12 C11 H11 107.5
P1 C11 H11 107.5
C11 C12 H12A 109.5
C11 C12 H12B 109.5
H12A C12 H12B 109.5
C11 C12 H12C 109.5
H12A C12 H12C 109.5
H12B C12 H12C 109.5
C11 C13 H13A 109.5
C11 C13 H13B 109.5
H13A C13 H13B 109.5
C11 C13 H13C 109.5
H13A C13 H13C 109.5
H13B C13 H13C 109.5
C19 C14 C15 117.0(2)
C19 C14 N1 123.7(2)
C15 C14 N1 119.3(2)
C16 C15 C14 120.4(2)
C16 C15 P2 126.2(2)
C14 C15 P2 113.3(2)
C15 C16 C17 122.1(3)
C15 C16 H16 118.9
C17 C16 H16 118.9
C18 C17 C16 117.2(3)
C18 C17 C20 122.0(2)
C16 C17 C20 120.8(3)
C17 C18 C19 121.9(2)
C17 C18 H18 119.1
C19 C18 H18 119.1
C18 C19 C14 121.4(3)
C18 C19 H19 119.3
C14 C19 H19 119.3
C17 C20 H20A 109.5
C17 C20 H20B 109.5
H20A C20 H20B 109.5
C17 C20 H20C 109.5
H20A C20 H20C 109.5
H20B C20 H20C 109.5
C23 C21 C22 110.8(2)
C23 C21 P2 110.1(2)
C22 C21 P2 113.9(2)
C23 C21 H21 107.2
C22 C21 H21 107.2
P2 C21 H21 107.2
C21 C22 H22A 109.5
C21 C22 H22B 109.5
H22A C22 H22B 109.5
C21 C22 H22C 109.5
H22A C22 H22C 109.5
H22B C22 H22C 109.5
C21 C23 H23A 109.5
C21 C23 H23B 109.5
H23A C23 H23B 109.5
C21 C23 H23C 109.5
H23A C23 H23C 109.5
H23B C23 H23C 109.5
C26 C24 C25 109.4(2)
C26 C24 P2 114.44(19)
C25 C24 P2 110.95(19)
C26 C24 H24 107.2
C25 C24 H24 107.2
P2 C24 H24 107.2
C24 C25 H25A 109.5
C24 C25 H25B 109.5
H25A C25 H25B 109.5
C24 C25 H25C 109.5
H25A C25 H25C 109.5
H25B C25 H25C 109.5
C24 C26 H26A 109.5
C24 C26 H26B 109.5
H26A C26 H26B 109.5
C24 C26 H26C 109.5
H26A C26 H26C 109.5
H26B C26 H26C 109.5
C28 C27 C32 117.2(3)
C28 C27 P3 120.9(2)
C32 C27 P3 121.9(3)
C27 C28 C29 121.4(3)
C27 C28 H28 119.3
C29 C28 H28 119.3
C30 C29 C28 120.7(4)
C30 C29 H29 119.6
C28 C29 H29 119.6
C29 C30 C31 118.7(4)
C29 C30 H30 120.7
C31 C30 H30 120.7
C30 C31 C32 121.1(4)
C30 C31 H31 119.5
C32 C31 H31 119.5
C31 C32 C27 120.9(4)
C31 C32 H32 119.6
C27 C32 H32 119.6
C38 C33 C34 118.5(3)
C38 C33 P3 121.0(2)
C34 C33 P3 120.3(2)
C35 C34 C33 120.7(3)
C35 C34 H34 119.6
C33 C34 H34 119.6
C36 C35 C34 119.7(3)
C36 C35 H35 120.1
C34 C35 H35 120.1
C37 C36 C35 120.2(3)
C37 C36 H36 119.9
C35 C36 H36 119.9
C36 C37 C38 120.2(3)
C36 C37 H37 119.9
C38 C37 H37 119.9
C33 C38 C37 120.7(3)
C33 C38 H38 119.7
C37 C38 H38 119.7
C44 C39 C40 115.1(3)
C44 C39 Ti1 114.3(2)
C40 C39 Ti1 130.6(2)
C41 C40 C39 122.6(3)
C41 C40 H40 118.7
C39 C40 H40 118.7
C42 C41 C40 120.2(3)
C42 C41 H41 119.9
C40 C41 H41 119.9
C41 C42 C43 119.5(3)
C41 C42 H42 120.3
C43 C42 H42 120.3
C42 C43 C44 119.7(3)
C42 C43 H43 120.1
C44 C43 H43 120.1
C43 C44 C39 122.8(3)
C43 C44 H44 118.6
C39 C44 H44 118.6
P3 C45 Ti1 86.24(14)
P3 C45 H45 126(2)
Ti1 C45 H45 148(2)

loop_
_geom_bond_atom_site_label_1
_geom_bond_atom_site_label_2
_geom_bond_distance
Ti1 C45 1.922(3)
Ti1 N1 2.095(2)
Ti1 C39 2.151(3)
Ti1 P3 2.4981(9)
Ti1 P2 2.5894(9)
Ti1 P1 2.6337(9)
P1 C2 1.812(3)
P1 C11 1.850(3)
P1 C8 1.857(3)
P2 C15 1.816(3)
P2 C21 1.850(3)
P2 C24 1.863(3)
P3 C45 1.726(3)
P3 C27 1.834(3)
P3 C33 1.834(3)
N1 C14 1.412(3)
N1 C1 1.415(3)
C1 C6 1.404(4)
C1 C2 1.406(4)
C2 C3 1.388(4)
C3 C4 1.390(4)
C3 H3 0.9300
C4 C5 1.385(4)
C4 C7 1.504(4)
C5 C6 1.381(4)
C5 H5 0.9300
C6 H6 0.9300
C7 H7A 0.9600
C7 H7B 0.9600
C7 H7C 0.9600
C8 C10 1.519(4)
C8 C9 1.526(4)
C8 H8 0.9800
C9 H9A 0.9600
C9 H9B 0.9600
C9 H9C 0.9600
C10 H10A 0.9600
C10 H10B 0.9600
C10 H10C 0.9600
C11 C13 1.519(4)
C11 C12 1.522(4)
C11 H11 0.9800
C12 H12A 0.9600
C12 H12B 0.9600
C12 H12C 0.9600
C13 H13A 0.9600
C13 H13B 0.9600
C13 H13C 0.9600
C14 C19 1.403(3)
C14 C15 1.410(4)
C15 C16 1.391(4)
C16 C17 1.394(4)
C16 H16 0.9300
C17 C18 1.381(4)
C17 C20 1.502(4)
C18 C19 1.388(4)
C18 H18 0.9300
C19 H19 0.9300
C20 H20A 0.9600
C20 H20B 0.9600
C20 H20C 0.9600
C21 C23 1.527(4)
C21 C22 1.528(4)
C21 H21 0.9800
C22 H22A 0.9600
C22 H22B 0.9600
C22 H22C 0.9600
C23 H23A 0.9600
C23 H23B 0.9600
C23 H23C 0.9600
C24 C26 1.528(4)
C24 C25 1.529(4)
C24 H24 0.9800
C25 H25A 0.9600
C25 H25B 0.9600
C25 H25C 0.9600
C26 H26A 0.9600
C26 H26B 0.9600
C26 H26C 0.9600
C27 C28 1.385(5)
C27 C32 1.389(5)
C28 C29 1.388(5)
C28 H28 0.9300
C29 C30 1.368(6)
C29 H29 0.9300
C30 C31 1.371(6)
C30 H30 0.9300
C31 C32 1.389(6)
C31 H31 0.9300
C32 H32 0.9300
C33 C38 1.378(4)
C33 C34 1.394(4)
C34 C35 1.387(5)
C34 H34 0.9300
C35 C36 1.376(5)
C35 H35 0.9300
C36 C37 1.371(5)
C36 H36 0.9300
C37 C38 1.389(4)
C37 H37 0.9300
C38 H38 0.9300
C39 C44 1.397(4)
C39 C40 1.410(4)
C40 C41 1.382(4)
C40 H40 0.9300
C41 C42 1.373(5)
C41 H41 0.9300
C42 C43 1.385(5)
C42 H42 0.9300
C43 C44 1.388(4)
C43 H43 0.9300
C44 H44 0.9300
C45 H45 0.93(4)
